data_7057604
loop_
_publ_author_name
'Wang, Wen-Min'
'Han, Tong-Lei'
'Shao, Yan-Ling'
'Qiao, Xin-Yi'
'Wu, Zhi-Lei'
'Wang, Qing-Li'
'Shi, Peng Fei'
'Gao, Hong-Ling'
'Cui, Jian-Zhong'

_publ_section_title
;
 Butterfly-shaped tetranuclear Ln4 clusters showing magnetic refrigeration
 and single molecule-magnet behavior
;
_journal_issue 18
_journal_name_full 'New Journal of Chemistry'
_journal_page_first 14949
_journal_paper_doi 10.1039/C8NJ02479K
_journal_volume 42
_journal_year 2018
_chemical_formula_moiety 'C152 H122 Gd4 N12 O16, 2(C2 H3 N)'
_chemical_formula_sum 'C156 H128 Gd4 N14 O16'
_chemical_formula_weight 3083.72
_space_group_crystal_system monoclinic
_space_group_IT_number 14
_space_group_name_Hall '-P 2ybc'
_space_group_name_H-M_alt 'P 1 21/c 1'
_symmetry_space_group_name_Hall '-P 2ybc'
_symmetry_space_group_name_H-M 'P 1 21/c 1'
_atom_sites_solution_hydrogens geom
_audit_creation_date 2018-07-09
_audit_creation_method
;
Olex2 1.2
(compiled 2018.05.29 svn.r3508 for OlexSys, GUI svn.r5506)
;
_audit_update_record
;
2018-07-27 deposited with the CCDC.
2018-07-30 downloaded from the CCDC.
;
_cell_angle_alpha 90
_cell_angle_beta 110.487(9)
_cell_angle_gamma 90
_cell_formula_units_Z 2
_cell_length_a 17.845(4)
_cell_length_b 21.607(7)
_cell_length_c 18.168(4)
_cell_measurement_reflns_used 13986
_cell_measurement_temperature 133(2)
_cell_measurement_theta_max 27.5
_cell_measurement_theta_min 3.0
_cell_volume 6562(3)
_computing_cell_refinement 'CrystalClear-SM Expert 2.1 b42'
_computing_data_collection 'CrystalClear-SM Expert 2.1 b42 (Rigaku, 2015)'
_computing_data_reduction 'CrystalClear-SM Expert 2.1 b42'
_computing_molecular_graphics 'Olex2 (Dolomanov et al., 2009)'
_computing_publication_material 'Olex2 (Dolomanov et al., 2009)'
_computing_structure_refinement 'XL (Sheldrick, 2008)'
_computing_structure_solution 'SHELXS-97 (Sheldrick, 1990)'
_diffrn_ambient_temperature 133.15
_diffrn_detector_area_resol_mean 5.814
_diffrn_measured_fraction_theta_full 0.998
_diffrn_measured_fraction_theta_max 0.998
_diffrn_measurement_device_type 'Bruker P4'
_diffrn_measurement_method '\w scans'
_diffrn_radiation_monochromator graphite
_diffrn_radiation_type MoK\a
_diffrn_radiation_wavelength 0.71073
_diffrn_reflns_av_R_equivalents 0.0466
_diffrn_reflns_av_unetI/netI 0.0277
_diffrn_reflns_Laue_measured_fraction_full 0.998
_diffrn_reflns_Laue_measured_fraction_max 0.998
_diffrn_reflns_limit_h_max 21
_diffrn_reflns_limit_h_min -21
_diffrn_reflns_limit_k_max 25
_diffrn_reflns_limit_k_min -25
_diffrn_reflns_limit_l_max 21
_diffrn_reflns_limit_l_min -21
_diffrn_reflns_number 70495
_diffrn_reflns_point_group_measured_fraction_full 0.998
_diffrn_reflns_point_group_measured_fraction_max 0.998
_diffrn_reflns_theta_full 25.018
_diffrn_reflns_theta_max 25.018
_diffrn_reflns_theta_min 3.043
_exptl_absorpt_coefficient_mu 2.068
_exptl_absorpt_correction_T_max 0.7605
_exptl_absorpt_correction_T_min 0.6825
_exptl_absorpt_correction_type multi-scan
_exptl_absorpt_process_details 'REQAB (Rigaku, 1998)'
_exptl_crystal_colour Colorless
_exptl_crystal_density_diffrn 1.561
_exptl_crystal_density_method "'not measured'"
_exptl_crystal_description Prism
_exptl_crystal_F_000 3092
_exptl_crystal_size_max 0.2
_exptl_crystal_size_mid 0.18
_exptl_crystal_size_min 0.14
_refine_diff_density_max 1.828
_refine_diff_density_min -0.601
_refine_diff_density_rms 0.099
_refine_ls_extinction_method none
_refine_ls_goodness_of_fit_ref 1.055
_refine_ls_hydrogen_treatment constr
_refine_ls_matrix_type full
_refine_ls_number_parameters 903
_refine_ls_number_reflns 11565
_refine_ls_number_restraints 275
_refine_ls_restrained_S_all 1.052
_refine_ls_R_factor_all 0.0507
_refine_ls_R_factor_gt 0.0404
_refine_ls_shift/su_max 0.005
_refine_ls_shift/su_mean 0.000
_refine_ls_structure_factor_coef Fsqd
_refine_ls_weighting_details 'w=1/[\s^2^(Fo^2^)+(0.0589P)^2^+15.8019P] where P=(Fo^2^+2Fc^2^)/3'
_refine_ls_weighting_scheme calc
_refine_ls_wR_factor_gt 0.1082
_refine_ls_wR_factor_ref 0.1152
_reflns_Friedel_coverage 0.000
_reflns_number_gt 9639
_reflns_number_total 11565
_reflns_threshold_expression 'I > 2\s(I)'
_cod_data_source_file c8nj02479k2.cif
_cod_data_source_block m20170329c1
_cod_depositor_comments 'Adding full bibliography for 7057603--7057605.cif.'
_cod_original_cell_volume 6563(3)
_cod_database_code 7057604
_shelx_shelxl_version_number 2016/6
_shelx_space_group_comment
;
The symmetry employed for this shelxl refinement is uniquely defined
by the following loop, which should always be used as a source of
symmetry information in preference to the above space-group names.
They are only intended as comments.
;
_shelx_estimated_absorpt_t_max 0.761
_shelx_estimated_absorpt_t_min 0.682
_olex2_refinement_description
;
1. Fixed Uiso
 At 1.2 times of:
  All C(H) groups, All N(H) groups, All O(H) groups
 At 1.5 times of:
  All C(H,H,H) groups
2. Restrained distances
 N7-C77
 1.12 with sigma of 0.01
 C77-C78
 1.54 with sigma of 0.01
 N7-C78
 2.66 with sigma of 0.02
 C14-C17 = C14-C17'
 1.5 with sigma of 0.01
3. Uiso/Uaniso restraints and constraints
C17 \\sim C18 \\sim C19 \\sim C20 \\sim C21 \\sim C21 \\sim C22 \\sim C17'
\\sim C18' \\sim C19' \\sim C20' \\sim C21' \\sim C21' \\sim C22': within 2A
with sigma of 0.01 and sigma for terminal atoms of 0.02
Uanis(C77) \\sim Ueq, Uanis(C78) \\sim Ueq, Uanis(N7) \\sim Ueq: with sigma of
0.01 and sigma for terminal atoms of 0.02
Uanis(C17) \\sim Ueq, Uanis(C18) \\sim Ueq, Uanis(C19) \\sim Ueq, Uanis(C20)
\\sim Ueq, Uanis(C21) \\sim Ueq, Uanis(C21) \\sim Ueq, Uanis(C22) \\sim Ueq,
Uanis(C17') \\sim Ueq, Uanis(C18') \\sim Ueq, Uanis(C19') \\sim Ueq,
Uanis(C20') \\sim Ueq, Uanis(C21') \\sim Ueq, Uanis(C21') \\sim Ueq,
Uanis(C22') \\sim Ueq: with sigma of 0.01 and sigma for terminal atoms of 0.02
4. Others
 Fixed Sof: C17(0.5) C18(0.5) H18(0.5) C19(0.5) H19(0.5) C20(0.5) H20(0.5)
 C21(0.5) H21(0.5) C22(0.5) H22(0.5) C17'(0.5) C18'(0.5) H18'(0.5) C19'(0.5)
 H19'(0.5) C20'(0.5) H20'(0.5) C21'(0.5) H21'(0.5) C22'(0.5) H22'(0.5)
5.a Ternary CH refined with riding coordinates:
 O8(H8)
5.b Aromatic/amide H refined with riding coordinates:
 N4(H4), C3(H3), C4(H4A), C7(H7), C8(H8A), C9(H9), C10(H10), C12(H12),
 C13(H13), C15(H15), C16(H16), C18(H18), C19(H19), C20(H20), C21(H21), C22(H22),
  C18'(H18'), C19'(H19'), C20'(H20'), C21'(H21'), C22'(H22'), C25(H25),
 C26(H26), C29(H29), C30(H30), C31(H31), C32(H32), C34(H34), C35(H35), C37(H37),
  C38(H38), C40(H40), C41(H41), C42(H42), C43(H43), C44(H44), C47(H47),
 C48(H48), C51(H51), C52(H52), C53(H53), C54(H54), C56(H56), C57(H57), C59(H59),
  C60(H60), C62(H62), C63(H63), C64(H64), C65(H65), C66(H66), C69(H69), C74(H74)
5.c Fitted hexagon refined as free rotating group:
 C17'(C18',C19',C20',C21',C22')
5.d Idealised Me refined as rotating group:
 C67(H67A,H67B,H67C), C71(H71A,H71B,H71C), C72(H72A,H72B,H72C), C76(H76A,H76B,
 H76C), C78(H78A,H78B,H78C)
;
_olex2_submission_special_instructions 'No special instructions were received'

loop_
_space_group_symop_operation_xyz
'x, y, z'
'-x, y+1/2, -z+1/2'
'-x, -y, -z'
'x, -y-1/2, z-1/2'

loop_
_atom_site_label
_atom_site_type_symbol
_atom_site_fract_x
_atom_site_fract_y
_atom_site_fract_z
_atom_site_U_iso_or_equiv
_atom_site_adp_type
_atom_site_occupancy
_atom_site_site_symmetry_order
_atom_site_calc_flag
_atom_site_refinement_flags_posn
_atom_site_refinement_flags_adp
_atom_site_refinement_flags_occupancy
_atom_site_disorder_assembly
_atom_site_disorder_group
Gd1 Gd 0.12443(2) 0.58626(2) 0.62842(2) 0.04200(9) Uani 1 1 d . . . . .
Gd2 Gd 0.05749(2) 0.52498(2) 0.43179(2) 0.03978(9) Uani 1 1 d . . . . .
O1 O 0.1487(2) 0.49736(17) 0.5598(2) 0.0473(9) Uani 1 1 d . . . . .
O2 O 0.1361(2) 0.61281(17) 0.5040(2) 0.0492(9) Uani 1 1 d . . . . .
O3 O -0.0593(2) 0.49632(16) 0.3255(2) 0.0462(8) Uani 1 1 d . . . . .
O4 O 0.0438(2) 0.67488(17) 0.6066(2) 0.0580(10) Uani 1 1 d . . . . .
O5 O 0.1394(3) 0.62535(18) 0.7514(2) 0.0612(11) Uani 1 1 d . . . . .
O6 O 0.0983(2) 0.55818(18) 0.3293(2) 0.0554(10) Uani 1 1 d . . . . .
O7 O 0.1188(2) 0.44189(18) 0.3946(2) 0.0556(10) Uani 1 1 d . . . . .
O8 O 0.0049(2) 0.55968(15) 0.52986(19) 0.0424(8) Uani 1 1 d . . . . .
H8 H -0.031822 0.595895 0.511669 0.051 Uiso 1 1 calc R . . . .
N1 N 0.2498(3) 0.5270(2) 0.7031(3) 0.0594(13) Uani 1 1 d . . . . .
N2 N 0.3480(3) 0.3149(3) 0.7429(4) 0.0777(17) Uani 1 1 d . . . . .
N3 N 0.2222(3) 0.6743(2) 0.6345(3) 0.0602(13) Uani 1 1 d . . . . .
N4 N 0.3553(4) 0.7906(3) 0.4844(4) 0.0857(19) Uani 1 1 d . . . . .
H4 H 0.376029 0.814123 0.526153 0.103 Uiso 1 1 calc R . . . .
N5 N -0.0325(2) 0.61620(18) 0.3683(2) 0.0425(10) Uani 1 1 d . . . . .
N6 N -0.2337(4) 0.6812(3) 0.1239(4) 0.0819(19) Uani 1 1 d . . . . .
C1 C 0.2495(3) 0.4658(3) 0.6761(4) 0.0575(15) Uani 1 1 d . . . . .
C2 C 0.1945(3) 0.4519(2) 0.6003(3) 0.0485(13) Uani 1 1 d . . . . .
C3 C 0.1926(3) 0.3925(3) 0.5713(4) 0.0543(14) Uani 1 1 d . . . . .
H3 H 0.158366 0.382743 0.519501 0.065 Uiso 1 1 calc R . . . .
C4 C 0.2420(4) 0.3466(3) 0.6194(4) 0.0622(16) Uani 1 1 d . . . . .
H4A H 0.238285 0.305572 0.599723 0.075 Uiso 1 1 calc R . . . .
C5 C 0.2949(4) 0.3586(3) 0.6931(4) 0.0664(17) Uani 1 1 d . . . . .
C6 C 0.3019(4) 0.4200(3) 0.7212(4) 0.0648(17) Uani 1 1 d . . . . .
C7 C 0.3596(4) 0.4396(3) 0.7930(4) 0.078(2) Uani 1 1 d . . . . .
H7 H 0.397411 0.411024 0.825073 0.094 Uiso 1 1 calc R . . . .
C8 C 0.3607(5) 0.4985(4) 0.8155(5) 0.092(3) Uani 1 1 d . . . . .
H8A H 0.400533 0.512054 0.862768 0.111 Uiso 1 1 calc R . . . .
C9 C 0.3035(4) 0.5403(3) 0.7700(4) 0.079(2) Uani 1 1 d . . . . .
H9 H 0.304353 0.581201 0.789484 0.094 Uiso 1 1 calc R . . . .
C10 C 0.3260(5) 0.2579(3) 0.7398(5) 0.078(2) Uani 1 1 d . . . . .
H10 H 0.272575 0.246860 0.709258 0.094 Uiso 1 1 calc R . . . .
C11 C 0.3821(5) 0.2098(3) 0.7829(5) 0.083(2) Uani 1 1 d . . . . .
C12 C 0.3566(5) 0.1489(3) 0.7806(5) 0.080(2) Uani 1 1 d . . . . .
H12 H 0.302251 0.139037 0.752223 0.096 Uiso 1 1 calc R . . . .
C13 C 0.4096(6) 0.1017(3) 0.8195(5) 0.086(2) Uani 1 1 d . . . . .
H13 H 0.390555 0.060454 0.817498 0.104 Uiso 1 1 calc R . . . .
C14 C 0.4918(6) 0.1150(3) 0.8620(5) 0.095(3) Uani 1 1 d D . . . .
C15 C 0.5134(6) 0.1764(4) 0.8640(6) 0.111(3) Uani 1 1 d . . . . .
H15 H 0.567158 0.187266 0.893618 0.133 Uiso 1 1 calc R . . . .
C16 C 0.4616(5) 0.2230(4) 0.8256(6) 0.103(3) Uani 1 1 d . . . . .
H16 H 0.480463 0.264403 0.828343 0.124 Uiso 1 1 calc R . . . .
C17 C 0.5335(8) 0.0613(5) 0.9073(8) 0.060(2) Uani 0.5 1 d D U P A 1
C18 C 0.5068(8) 0.0154(5) 0.9393(7) 0.059(2) Uani 0.5 1 d . U P A 1
H18 H 0.451632 0.013365 0.932494 0.071 Uiso 0.5 1 calc R . P A 1
C19 C 0.5585(8) -0.0295(6) 0.9824(8) 0.068(3) Uani 0.5 1 d . U P A 1
H19 H 0.538275 -0.062835 1.004044 0.081 Uiso 0.5 1 calc R . P A 1
C20 C 0.6379(9) -0.0267(7) 0.9943(9) 0.072(3) Uani 0.5 1 d . U P A 1
H20 H 0.673603 -0.056652 1.026084 0.087 Uiso 0.5 1 calc R . P A 1
C21 C 0.6669(9) 0.0223(6) 0.9582(9) 0.070(2) Uani 0.5 1 d . U P A 1
H21 H 0.722130 0.024745 0.965077 0.083 Uiso 0.5 1 calc R . P A 1
C22 C 0.6149(8) 0.0651(6) 0.9143(8) 0.064(2) Uani 0.5 1 d . U P A 1
H22 H 0.632765 0.097137 0.888644 0.077 Uiso 0.5 1 calc R . P A 1
C17' C 0.5662(5) 0.0735(4) 0.9043(6) 0.069(3) Uani 0.5 1 d D U P A 2
C18' C 0.5586(5) 0.0123(4) 0.8792(5) 0.071(2) Uani 0.5 1 d G U P A 2
H18' H 0.515008 0.000374 0.833799 0.085 Uiso 0.5 1 calc R . P A 2
C19' C 0.6148(6) -0.0314(3) 0.9204(5) 0.074(2) Uani 0.5 1 d G U P A 2
H19' H 0.609592 -0.073190 0.903194 0.089 Uiso 0.5 1 calc R . P A 2
C20' C 0.6786(5) -0.0139(4) 0.9868(5) 0.074(3) Uani 0.5 1 d G U P A 2
H20' H 0.716987 -0.043738 1.014925 0.088 Uiso 0.5 1 calc R . P A 2
C21' C 0.6862(5) 0.0473(4) 1.0119(5) 0.080(3) Uani 0.5 1 d G U P A 2
H21' H 0.729801 0.059280 1.057261 0.096 Uiso 0.5 1 calc R . P A 2
C22' C 0.6300(6) 0.0910(3) 0.9707(6) 0.081(3) Uani 0.5 1 d G U P A 2
H22' H 0.635217 0.132845 0.987867 0.097 Uiso 0.5 1 calc R . P A 2
C23 C 0.2312(4) 0.6906(3) 0.5621(4) 0.0568(14) Uani 1 1 d . . . . .
C24 C 0.1846(4) 0.6559(3) 0.4952(3) 0.0578(15) Uani 1 1 d . . . . .
C25 C 0.1923(5) 0.6702(3) 0.4236(4) 0.078(2) Uani 1 1 d . . . . .
H25 H 0.159012 0.650254 0.377015 0.093 Uiso 1 1 calc R . . . .
C26 C 0.2483(5) 0.7136(4) 0.4196(5) 0.090(3) Uani 1 1 d . . . . .
H26 H 0.253942 0.721009 0.370247 0.108 Uiso 1 1 calc R . . . .
C27 C 0.2959(5) 0.7462(4) 0.4840(4) 0.077(2) Uani 1 1 d . . . . .
C28 C 0.2845(4) 0.7360(3) 0.5569(4) 0.0665(17) Uani 1 1 d . . . . .
C29 C 0.3245(5) 0.7706(3) 0.6268(4) 0.076(2) Uani 1 1 d . . . . .
H29 H 0.361271 0.802355 0.626688 0.091 Uiso 1 1 calc R . . . .
C30 C 0.3091(4) 0.7574(3) 0.6931(4) 0.0694(18) Uani 1 1 d . . . . .
H30 H 0.332173 0.781994 0.738873 0.083 Uiso 1 1 calc R . . . .
C31 C 0.2599(4) 0.7082(3) 0.6942(4) 0.0695(18) Uani 1 1 d . . . . .
H31 H 0.253429 0.698750 0.742699 0.083 Uiso 1 1 calc R . . . .
C32 C 0.3793(4) 0.7976(3) 0.4275(4) 0.0685(17) Uani 1 1 d . . . . .
H32 H 0.355372 0.773316 0.381672 0.082 Uiso 1 1 calc R . . . .
C33 C 0.4404(4) 0.8402(3) 0.4285(4) 0.0664(17) Uani 1 1 d . . . . .
C34 C 0.4869(5) 0.8703(4) 0.4952(5) 0.092(3) Uani 1 1 d . . . . .
H34 H 0.478701 0.862831 0.543339 0.111 Uiso 1 1 calc R . . . .
C35 C 0.5463(5) 0.9119(4) 0.4935(5) 0.092(3) Uani 1 1 d . . . . .
H35 H 0.577438 0.932119 0.540808 0.110 Uiso 1 1 calc R . . . .
C36 C 0.5610(4) 0.9244(3) 0.4269(4) 0.0654(17) Uani 1 1 d . . . . .
C37 C 0.5160(5) 0.8948(4) 0.3596(5) 0.081(2) Uani 1 1 d . . . . .
H37 H 0.524939 0.902783 0.311924 0.097 Uiso 1 1 calc R . . . .
C38 C 0.4568(5) 0.8528(4) 0.3604(4) 0.077(2) Uani 1 1 d . . . . .
H38 H 0.426733 0.832147 0.313082 0.093 Uiso 1 1 calc R . . . .
C39 C 0.6262(5) 0.9683(3) 0.4293(4) 0.0755(19) Uani 1 1 d . . . . .
C40 C 0.6780(6) 0.9555(4) 0.3890(6) 0.097(3) Uani 1 1 d . . . . .
H40 H 0.670360 0.919340 0.357502 0.117 Uiso 1 1 calc R . . . .
C41 C 0.7397(6) 0.9948(5) 0.3945(7) 0.114(3) Uani 1 1 d . . . . .
H41 H 0.774716 0.985318 0.366891 0.137 Uiso 1 1 calc R . . . .
C42 C 0.7523(7) 1.0478(5) 0.4391(7) 0.112(3) Uani 1 1 d . . . . .
H42 H 0.795569 1.074612 0.442283 0.135 Uiso 1 1 calc R . . . .
C43 C 0.7038(7) 1.0611(4) 0.4773(6) 0.107(3) Uani 1 1 d . . . . .
H43 H 0.711525 1.097507 0.508281 0.129 Uiso 1 1 calc R . . . .
C44 C 0.6400(6) 1.0201(4) 0.4714(5) 0.097(3) Uani 1 1 d . . . . .
H44 H 0.605287 1.030202 0.499100 0.116 Uiso 1 1 calc R . . . .
C45 C -0.0855(3) 0.6038(3) 0.2953(3) 0.0490(13) Uani 1 1 d . . . . .
C46 C -0.0966(3) 0.5392(3) 0.2720(3) 0.0525(14) Uani 1 1 d . . . . .
C47 C -0.1468(4) 0.5262(3) 0.1979(4) 0.0702(19) Uani 1 1 d . . . . .
H47 H -0.152260 0.484621 0.179852 0.084 Uiso 1 1 calc R . . . .
C48 C -0.1905(5) 0.5728(3) 0.1477(4) 0.075(2) Uani 1 1 d . . . . .
H48 H -0.225668 0.561607 0.096788 0.090 Uiso 1 1 calc R . . . .
C49 C -0.1848(4) 0.6333(3) 0.1687(4) 0.0705(19) Uani 1 1 d . . . . .
C50 C -0.1314(4) 0.6499(3) 0.2448(4) 0.0603(16) Uani 1 1 d . . . . .
C51 C -0.1210(4) 0.7100(3) 0.2743(4) 0.0629(16) Uani 1 1 d . . . . .
H51 H -0.150406 0.742866 0.242350 0.076 Uiso 1 1 calc R . . . .
C52 C -0.0703(4) 0.7223(3) 0.3467(4) 0.0622(16) Uani 1 1 d . . . . .
H52 H -0.065126 0.763254 0.366887 0.075 Uiso 1 1 calc R . . . .
C53 C -0.0250(3) 0.6742(2) 0.3925(4) 0.0524(13) Uani 1 1 d . . . . .
H53 H 0.012584 0.683649 0.443046 0.063 Uiso 1 1 calc R . . . .
C54 C -0.2627(5) 0.6792(4) 0.0511(5) 0.086(2) Uani 1 1 d . . . . .
H54 H -0.245835 0.647652 0.024065 0.103 Uiso 1 1 calc R . . . .
C55 C -0.3232(5) 0.7250(4) 0.0053(4) 0.087(2) Uani 1 1 d . . . . .
C56 C -0.3551(5) 0.7202(4) -0.0740(5) 0.092(2) Uani 1 1 d . . . . .
H56 H -0.335374 0.689601 -0.100123 0.110 Uiso 1 1 calc R . . . .
C57 C -0.4174(5) 0.7600(4) -0.1184(5) 0.095(3) Uani 1 1 d . . . . .
H57 H -0.438271 0.755940 -0.173936 0.114 Uiso 1 1 calc R . . . .
C58 C -0.4477(5) 0.8036(4) -0.0839(4) 0.080(2) Uani 1 1 d . . . . .
C59 C -0.4113(7) 0.8087(4) -0.0059(5) 0.113(3) Uani 1 1 d . . . . .
H59 H -0.428195 0.840783 0.020467 0.136 Uiso 1 1 calc R . . . .
C60 C -0.3509(6) 0.7700(5) 0.0382(5) 0.112(3) Uani 1 1 d . . . . .
H60 H -0.328661 0.775713 0.093446 0.134 Uiso 1 1 calc R . . . .
C61 C -0.5148(5) 0.8445(4) -0.1330(4) 0.077(2) Uani 1 1 d . . . . .
C62 C -0.5165(5) 0.8667(4) -0.2026(5) 0.091(2) Uani 1 1 d . . . . .
H62 H -0.475295 0.854733 -0.221537 0.109 Uiso 1 1 calc R . . . .
C63 C -0.5761(6) 0.9067(4) -0.2484(5) 0.095(3) Uani 1 1 d . . . . .
H63 H -0.575961 0.922522 -0.297110 0.114 Uiso 1 1 calc R . . . .
C64 C -0.6357(6) 0.9222(4) -0.2186(6) 0.106(3) Uani 1 1 d . . . . .
H64 H -0.677717 0.948986 -0.248080 0.127 Uiso 1 1 calc R . . . .
C65 C -0.6355(7) 0.9004(6) -0.1494(8) 0.137(4) Uani 1 1 d . . . . .
H65 H -0.677328 0.910534 -0.130496 0.164 Uiso 1 1 calc R . . . .
C66 C -0.5730(7) 0.8628(5) -0.1063(7) 0.117(3) Uani 1 1 d . . . . .
H66 H -0.570896 0.849297 -0.055860 0.140 Uiso 1 1 calc R . . . .
C67 C -0.0258(7) 0.7670(4) 0.6087(6) 0.117(4) Uani 1 1 d . . . . .
H67A H -0.006608 0.785078 0.569102 0.175 Uiso 1 1 calc GR . . . .
H67B H -0.026525 0.798890 0.646830 0.175 Uiso 1 1 calc GR . . . .
H67C H -0.079997 0.750765 0.583036 0.175 Uiso 1 1 calc GR . . . .
C68 C 0.0293(4) 0.7151(3) 0.6506(4) 0.0674(17) Uani 1 1 d . . . . .
C69 C 0.0571(5) 0.7126(3) 0.7323(5) 0.077(2) Uani 1 1 d . . . . .
H69 H 0.041588 0.745083 0.759039 0.093 Uiso 1 1 calc R . . . .
C70 C 0.1055(4) 0.6669(3) 0.7776(4) 0.0682(17) Uani 1 1 d . . . . .
C71 C 0.1204(7) 0.6647(5) 0.8641(5) 0.114(3) Uani 1 1 d . . . . .
H71A H 0.094697 0.627879 0.876102 0.171 Uiso 1 1 calc GR . . . .
H71B H 0.098052 0.701873 0.879509 0.171 Uiso 1 1 calc GR . . . .
H71C H 0.178079 0.662933 0.893157 0.171 Uiso 1 1 calc GR . . . .
C72 C 0.1235(9) 0.5765(5) 0.2141(6) 0.139(5) Uani 1 1 d . . . . .
H72A H 0.068681 0.587341 0.181211 0.208 Uiso 1 1 calc GR . . . .
H72B H 0.149976 0.555576 0.182018 0.208 Uiso 1 1 calc GR . . . .
H72C H 0.153081 0.614300 0.236686 0.208 Uiso 1 1 calc GR . . . .
C73 C 0.1218(5) 0.5339(4) 0.2797(5) 0.082(2) Uani 1 1 d . . . . .
C74 C 0.1406(8) 0.4710(4) 0.2797(7) 0.128(4) Uani 1 1 d . . . . .
H74 H 0.154675 0.455919 0.237111 0.153 Uiso 1 1 calc R . . . .
C75 C 0.1401(5) 0.4288(3) 0.3381(5) 0.080(2) Uani 1 1 d . . . . .
C76 C 0.1635(7) 0.3628(4) 0.3313(7) 0.117(4) Uani 1 1 d . . . . .
H76A H 0.210826 0.352228 0.376872 0.175 Uiso 1 1 calc GR . . . .
H76B H 0.175766 0.357727 0.283116 0.175 Uiso 1 1 calc GR . . . .
H76C H 0.119224 0.335308 0.329567 0.175 Uiso 1 1 calc GR . . . .
N7 N 0.8396(11) 0.8563(9) 0.3906(12) 0.249(8) Uani 1 1 d D U . . .
C77 C 0.8735(17) 0.8874(14) 0.4414(17) 0.311(16) Uani 1 1 d D U . . .
C78 C 0.9437(16) 0.9214(11) 0.5031(15) 0.330(14) Uani 1 1 d D U . . .
H78A H 0.991546 0.918324 0.488579 0.495 Uiso 1 1 calc GR . . . .
H78B H 0.954421 0.902490 0.554792 0.495 Uiso 1 1 calc GR . . . .
H78C H 0.929741 0.965114 0.505124 0.495 Uiso 1 1 calc GR . . . .

loop_
_atom_site_aniso_label
_atom_site_aniso_U_11
_atom_site_aniso_U_22
_atom_site_aniso_U_33
_atom_site_aniso_U_23
_atom_site_aniso_U_13
_atom_site_aniso_U_12
Gd1 0.04615(16) 0.02883(14) 0.04324(15) 0.00153(10) 0.00591(11) -0.00212(10)
Gd2 0.04166(15) 0.03173(14) 0.04047(15) 0.00272(10) 0.00751(11) -0.00156(10)
O1 0.045(2) 0.040(2) 0.050(2) 0.0004(16) 0.0071(17) 0.0034(16)
O2 0.051(2) 0.042(2) 0.047(2) 0.0035(16) 0.0082(17) -0.0104(17)
O3 0.055(2) 0.0302(18) 0.043(2) 0.0065(15) 0.0047(17) -0.0015(16)
O4 0.067(3) 0.037(2) 0.066(3) 0.0021(19) 0.019(2) 0.0043(18)
O5 0.078(3) 0.045(2) 0.053(2) -0.0058(18) 0.014(2) -0.002(2)
O6 0.061(2) 0.049(2) 0.056(2) 0.0021(19) 0.022(2) -0.0034(18)
O7 0.062(2) 0.042(2) 0.064(3) -0.0039(19) 0.024(2) 0.0021(18)
O8 0.0447(19) 0.0313(18) 0.0432(19) 0.0076(14) 0.0054(16) 0.0028(14)
N1 0.055(3) 0.049(3) 0.056(3) 0.004(2) -0.002(2) -0.007(2)
N2 0.071(4) 0.047(3) 0.093(4) 0.019(3) 0.002(3) 0.008(3)
N3 0.048(3) 0.060(3) 0.062(3) -0.013(3) 0.007(2) -0.005(2)
N4 0.096(5) 0.088(5) 0.075(4) -0.016(3) 0.032(4) -0.041(4)
N5 0.043(2) 0.030(2) 0.045(2) 0.0040(18) 0.0036(19) -0.0034(17)
N6 0.095(4) 0.049(3) 0.070(4) 0.019(3) -0.011(3) -0.012(3)
C1 0.047(3) 0.048(3) 0.063(4) 0.009(3) 0.001(3) -0.007(3)
C2 0.045(3) 0.038(3) 0.053(3) 0.007(2) 0.006(2) 0.002(2)
C3 0.045(3) 0.041(3) 0.067(4) 0.010(3) 0.007(3) 0.003(2)
C4 0.054(3) 0.038(3) 0.083(4) 0.005(3) 0.009(3) 0.002(3)
C5 0.054(4) 0.051(4) 0.080(4) 0.020(3) 0.006(3) 0.002(3)
C6 0.053(3) 0.045(3) 0.079(4) 0.008(3) 0.001(3) 0.002(3)
C7 0.071(4) 0.059(4) 0.075(5) 0.014(3) -0.011(4) -0.001(3)
C8 0.082(5) 0.060(4) 0.089(6) 0.010(4) -0.029(4) -0.009(4)
C9 0.080(5) 0.052(4) 0.074(5) 0.004(3) -0.011(4) -0.011(3)
C10 0.074(5) 0.052(4) 0.091(5) 0.016(4) 0.007(4) 0.000(3)
C11 0.083(5) 0.054(4) 0.096(6) 0.020(4) 0.012(4) 0.003(4)
C12 0.097(5) 0.049(4) 0.088(5) 0.011(4) 0.024(4) 0.006(4)
C13 0.132(7) 0.048(4) 0.079(5) 0.010(4) 0.038(5) 0.013(4)
C14 0.135(8) 0.057(5) 0.072(5) 0.014(4) 0.010(5) 0.021(5)
C15 0.104(6) 0.065(5) 0.119(7) 0.028(5) -0.016(5) 0.010(5)
C16 0.092(6) 0.055(4) 0.124(7) 0.031(5) -0.012(5) 0.004(4)
C17 0.061(4) 0.053(4) 0.066(4) 0.005(4) 0.023(4) 0.002(4)
C18 0.064(4) 0.052(4) 0.064(4) 0.008(4) 0.024(4) 0.003(4)
C19 0.070(5) 0.058(5) 0.072(5) 0.012(4) 0.020(4) 0.005(4)
C20 0.070(4) 0.062(4) 0.078(4) 0.008(4) 0.017(4) 0.008(4)
C21 0.067(4) 0.062(4) 0.077(4) 0.006(3) 0.022(3) 0.010(3)
C22 0.064(4) 0.057(4) 0.072(4) 0.005(3) 0.025(4) 0.007(4)
C17' 0.073(5) 0.055(4) 0.073(4) 0.012(4) 0.017(4) 0.000(4)
C18' 0.069(4) 0.064(4) 0.075(4) 0.007(4) 0.020(4) 0.005(4)
C19' 0.071(4) 0.067(4) 0.080(4) 0.007(4) 0.021(4) 0.008(4)
C20' 0.071(5) 0.068(5) 0.080(5) 0.011(4) 0.023(4) 0.006(4)
C21' 0.075(4) 0.070(4) 0.085(4) 0.008(4) 0.014(4) 0.004(4)
C22' 0.077(4) 0.066(4) 0.086(4) 0.009(4) 0.010(4) 0.003(4)
C23 0.056(3) 0.057(4) 0.052(3) -0.005(3) 0.012(3) -0.009(3)
C24 0.060(4) 0.054(4) 0.050(3) 0.001(3) 0.008(3) -0.015(3)
C25 0.097(5) 0.080(5) 0.052(4) -0.010(3) 0.022(4) -0.047(4)
C26 0.104(6) 0.098(6) 0.067(5) -0.017(4) 0.029(4) -0.048(5)
C27 0.087(5) 0.077(5) 0.064(4) -0.010(4) 0.022(4) -0.039(4)
C28 0.068(4) 0.066(4) 0.059(4) -0.002(3) 0.015(3) -0.018(3)
C29 0.083(5) 0.068(4) 0.068(4) -0.013(3) 0.016(4) -0.033(4)
C30 0.088(5) 0.058(4) 0.055(4) -0.011(3) 0.016(3) -0.029(3)
C31 0.075(4) 0.066(4) 0.058(4) 0.002(3) 0.013(3) -0.013(3)
C32 0.075(4) 0.068(4) 0.062(4) -0.003(3) 0.024(4) -0.013(3)
C33 0.072(4) 0.060(4) 0.063(4) -0.006(3) 0.018(3) -0.011(3)
C34 0.114(6) 0.099(6) 0.065(4) -0.014(4) 0.032(4) -0.053(5)
C35 0.109(6) 0.092(6) 0.069(5) -0.018(4) 0.025(5) -0.043(5)
C36 0.060(4) 0.063(4) 0.067(4) 0.006(3) 0.015(3) -0.002(3)
C37 0.082(5) 0.084(5) 0.072(5) -0.003(4) 0.021(4) -0.014(4)
C38 0.079(5) 0.080(5) 0.069(4) -0.006(4) 0.021(4) -0.017(4)
C39 0.084(5) 0.065(5) 0.072(5) 0.006(4) 0.020(4) -0.008(4)
C40 0.110(7) 0.080(6) 0.108(7) 0.000(5) 0.047(6) -0.019(5)
C41 0.100(7) 0.107(8) 0.144(9) -0.002(7) 0.056(7) -0.023(6)
C42 0.122(8) 0.094(7) 0.128(8) -0.003(6) 0.052(7) -0.037(6)
C43 0.138(8) 0.078(6) 0.116(7) -0.020(5) 0.056(7) -0.038(6)
C44 0.119(7) 0.074(5) 0.101(6) -0.013(5) 0.043(6) -0.025(5)
C45 0.051(3) 0.041(3) 0.052(3) 0.012(2) 0.013(3) 0.000(2)
C46 0.057(3) 0.042(3) 0.049(3) 0.008(2) 0.007(3) -0.012(3)
C47 0.091(5) 0.049(4) 0.052(4) 0.010(3) 0.001(3) -0.015(3)
C48 0.095(5) 0.053(4) 0.054(4) 0.012(3) -0.004(4) -0.014(4)
C49 0.078(4) 0.052(4) 0.061(4) 0.020(3) -0.001(3) -0.011(3)
C50 0.062(4) 0.041(3) 0.064(4) 0.017(3) 0.005(3) -0.007(3)
C51 0.065(4) 0.041(3) 0.069(4) 0.019(3) 0.007(3) -0.005(3)
C52 0.071(4) 0.035(3) 0.072(4) 0.010(3) 0.014(3) -0.005(3)
C53 0.056(3) 0.038(3) 0.057(3) 0.006(2) 0.012(3) -0.003(2)
C54 0.104(6) 0.061(4) 0.066(5) 0.013(3) -0.005(4) -0.004(4)
C55 0.110(6) 0.061(5) 0.060(4) 0.014(4) -0.008(4) -0.012(4)
C56 0.101(6) 0.087(6) 0.071(5) 0.015(4) 0.008(4) 0.007(5)
C57 0.103(6) 0.095(6) 0.067(5) 0.018(5) 0.004(5) 0.006(5)
C58 0.101(6) 0.058(4) 0.063(4) 0.006(3) 0.007(4) -0.001(4)
C59 0.145(9) 0.087(6) 0.078(6) 0.015(5) 0.000(6) 0.026(6)
C60 0.138(8) 0.087(6) 0.071(5) 0.012(5) -0.012(5) 0.020(6)
C61 0.091(5) 0.066(5) 0.060(4) -0.002(3) 0.008(4) -0.002(4)
C62 0.088(5) 0.088(6) 0.076(5) 0.016(4) 0.001(4) 0.009(4)
C63 0.097(6) 0.084(6) 0.080(5) 0.005(4) 0.003(5) 0.017(5)
C64 0.101(7) 0.082(6) 0.105(7) -0.001(5) -0.001(6) 0.006(5)
C65 0.129(9) 0.137(10) 0.154(11) 0.054(9) 0.062(8) 0.043(8)
C66 0.134(9) 0.095(7) 0.113(8) 0.034(6) 0.034(7) 0.033(6)
C67 0.160(9) 0.072(6) 0.112(7) 0.012(5) 0.041(7) 0.061(6)
C68 0.077(4) 0.043(3) 0.085(5) 0.004(3) 0.031(4) 0.010(3)
C69 0.100(6) 0.057(4) 0.083(5) -0.013(4) 0.043(4) 0.010(4)
C70 0.079(4) 0.057(4) 0.067(4) -0.013(3) 0.023(4) -0.011(3)
C71 0.158(9) 0.114(8) 0.073(5) -0.016(5) 0.044(6) 0.021(7)
C72 0.242(14) 0.101(7) 0.120(8) 0.029(6) 0.123(10) 0.036(8)
C73 0.111(6) 0.073(5) 0.078(5) 0.002(4) 0.054(5) 0.005(4)
C74 0.225(13) 0.086(6) 0.130(8) 0.009(6) 0.134(9) 0.029(7)
C75 0.103(6) 0.054(4) 0.099(6) -0.010(4) 0.056(5) -0.002(4)
C76 0.172(10) 0.060(5) 0.166(10) -0.013(5) 0.117(9) 0.013(5)
N7 0.243(14) 0.210(13) 0.275(15) 0.000(12) 0.066(12) 0.090(11)
C77 0.313(18) 0.297(18) 0.312(18) 0.008(10) 0.097(11) 0.007(10)
C78 0.37(2) 0.242(18) 0.30(2) 0.030(15) 0.005(15) -0.028(16)

loop_
_atom_type_symbol
_atom_type_description
_atom_type_scat_dispersion_real
_atom_type_scat_dispersion_imag
_atom_type_scat_source
C C 0.0033 0.0016 'International Tables Vol C Tables 4.2.6.8 and 6.1.1.4'
H H 0.0000 0.0000 'International Tables Vol C Tables 4.2.6.8 and 6.1.1.4'
Gd Gd -0.1653 3.9035 'International Tables Vol C Tables 4.2.6.8 and 6.1.1.4'
N N 0.0061 0.0033 'International Tables Vol C Tables 4.2.6.8 and 6.1.1.4'
O O 0.0106 0.0060 'International Tables Vol C Tables 4.2.6.8 and 6.1.1.4'

loop_
_geom_angle_atom_site_label_1
_geom_angle_atom_site_label_2
_geom_angle_atom_site_label_3
_geom_angle
_geom_angle_site_symmetry_1
_geom_angle_site_symmetry_3
Gd2 Gd1 Gd2 62.456(11) . 3_566
O1 Gd1 Gd2 41.46(8) . .
O1 Gd1 Gd2 69.14(9) . 3_566
O1 Gd1 O2 67.33(13) . .
O1 Gd1 O3 77.71(13) . 3_566
O1 Gd1 N1 65.65(14) . .
O1 Gd1 N3 111.85(15) . .
O2 Gd1 Gd2 42.64(8) . .
O2 Gd1 Gd2 102.79(8) . 3_566
O2 Gd1 O3 134.88(12) . 3_566
O2 Gd1 N1 105.89(15) . .
O2 Gd1 N3 65.29(14) . .
O3 Gd1 Gd2 92.24(8) 3_566 .
O3 Gd1 Gd2 35.74(8) 3_566 3_566
O3 Gd1 N1 83.30(14) 3_566 .
O3 Gd1 N3 158.73(14) 3_566 .
O4 Gd1 Gd2 93.14(10) . 3_566
O4 Gd1 Gd2 99.30(10) . .
O4 Gd1 O1 140.72(13) . .
O4 Gd1 O2 84.04(14) . .
O4 Gd1 O3 108.57(14) . 3_566
O4 Gd1 N1 151.92(15) . .
O4 Gd1 N3 76.62(16) . .
O5 Gd1 Gd2 107.51(11) . 3_566
O5 Gd1 Gd2 168.02(11) . .
O5 Gd1 O1 144.02(13) . .
O5 Gd1 O2 143.09(14) . .
O5 Gd1 O3 80.98(14) . 3_566
O5 Gd1 O4 73.85(15) . .
O5 Gd1 O8 126.72(14) . .
O5 Gd1 N1 83.42(16) . .
O5 Gd1 N3 80.82(16) . .
O8 Gd1 Gd2 34.72(8) . 3_566
O8 Gd1 Gd2 41.30(9) . .
O8 Gd1 O1 71.76(12) . .
O8 Gd1 O2 72.15(12) . .
O8 Gd1 O3 70.36(12) . 3_566
O8 Gd1 O4 74.23(13) . .
O8 Gd1 N1 133.66(14) . .
O8 Gd1 N3 130.12(14) . .
N1 Gd1 Gd2 109.55(11) . 3_566
N1 Gd1 Gd2 105.71(12) . .
N1 Gd1 N3 83.77(16) . .
N3 Gd1 Gd2 107.51(12) . .
N3 Gd1 Gd2 164.71(12) . 3_566
Gd1 Gd2 Gd1 117.543(11) . 3_566
Gd1 Gd2 Gd2 62.271(16) . 3_566
Gd1 Gd2 Gd2 55.272(14) 3_566 3_566
O1 Gd2 Gd1 109.63(9) . 3_566
O1 Gd2 Gd1 41.67(9) . .
O1 Gd2 Gd2 69.08(9) . 3_566
O1 Gd2 O2 66.86(12) . .
O1 Gd2 O8 70.59(12) . .
O1 Gd2 N5 137.45(13) . .
O2 Gd2 Gd1 153.81(9) . 3_566
O2 Gd2 Gd1 41.81(9) . .
O2 Gd2 Gd2 101.82(9) . 3_566
O2 Gd2 N5 78.18(13) . .
O3 Gd2 Gd1 36.76(8) . 3_566
O3 Gd2 Gd1 142.65(9) . .
O3 Gd2 Gd2 86.39(9) . 3_566
O3 Gd2 O1 145.82(12) . .
O3 Gd2 O2 144.33(12) . .
O3 Gd2 O8 102.99(12) . .
O3 Gd2 N5 66.36(12) . .
O6 Gd2 Gd1 115.43(10) . 3_566
O6 Gd2 Gd1 126.16(10) . .
O6 Gd2 Gd2 167.32(10) . 3_566
O6 Gd2 O1 123.60(13) . .
O6 Gd2 O2 84.78(13) . .
O6 Gd2 O3 82.07(13) . .
O6 Gd2 O8 143.66(13) . .
O6 Gd2 O8 141.35(13) . 3_566
O6 Gd2 N5 74.03(14) . .
O7 Gd2 Gd1 82.65(10) . 3_566
O7 Gd2 Gd1 123.15(10) . .
O7 Gd2 Gd2 112.28(10) . 3_566
O7 Gd2 O1 82.03(13) . .
O7 Gd2 O2 120.99(14) . .
O7 Gd2 O3 86.02(13) . .
O7 Gd2 O6 72.25(14) . .
O7 Gd2 O8 78.87(14) . 3_566
O7 Gd2 O8 143.34(13) . .
O7 Gd2 N5 138.77(14) . .
O8 Gd2 Gd1 91.09(8) 3_566 .
O8 Gd2 Gd1 39.66(8) . .
O8 Gd2 Gd1 34.00(8) 3_566 3_566
O8 Gd2 Gd1 84.10(8) . 3_566
O8 Gd2 Gd2 35.29(8) . 3_566
O8 Gd2 Gd2 35.90(9) 3_566 3_566
O8 Gd2 O1 75.65(12) 3_566 .
O8 Gd2 O2 70.15(12) . .
O8 Gd2 O2 132.88(12) 3_566 .
O8 Gd2 O3 70.65(12) 3_566 .
O8 Gd2 O8 71.19(13) 3_566 .
O8 Gd2 N5 116.32(13) 3_566 .
O8 Gd2 N5 75.35(13) . .
N5 Gd2 Gd1 95.88(10) . .
N5 Gd2 Gd1 91.09(9) . 3_566
N5 Gd2 Gd2 96.54(10) . 3_566
Gd2 O1 Gd1 96.87(13) . .
C2 O1 Gd1 119.4(3) . .
C2 O1 Gd2 143.2(3) . .
Gd1 O2 Gd2 95.55(12) . .
C24 O2 Gd1 123.9(3) . .
C24 O2 Gd2 139.4(4) . .
Gd2 O3 Gd1 107.49(13) . 3_566
C46 O3 Gd1 125.5(3) . 3_566
C46 O3 Gd2 118.8(3) . .
C68 O4 Gd1 134.6(4) . .
C70 O5 Gd1 135.5(4) . .
C73 O6 Gd2 136.9(5) . .
C75 O7 Gd2 136.6(5) . .
Gd1 O8 Gd2 99.04(13) . .
Gd1 O8 Gd2 111.28(13) . 3_566
Gd1 O8 H8 112.3 . .
Gd2 O8 Gd2 108.81(13) 3_566 .
Gd2 O8 H8 112.3 . .
Gd2 O8 H8 112.3 3_566 .
C1 N1 Gd1 113.2(3) . .
C9 N1 Gd1 128.4(5) . .
C9 N1 C1 116.6(5) . .
C10 N2 C5 119.0(6) . .
C23 N3 Gd1 116.1(4) . .
C31 N3 Gd1 127.4(5) . .
C31 N3 C23 116.3(6) . .
C27 N4 H4 118.6 . .
C32 N4 H4 118.6 . .
C32 N4 C27 122.8(6) . .
C45 N5 Gd2 113.7(3) . .
C53 N5 Gd2 127.5(4) . .
C53 N5 C45 117.9(5) . .
C54 N6 C49 122.0(7) . .
N1 C1 C2 117.0(5) . .
N1 C1 C6 122.4(5) . .
C6 C1 C2 120.6(6) . .
O1 C2 C1 117.8(5) . .
O1 C2 C3 123.3(5) . .
C3 C2 C1 118.9(5) . .
C2 C3 H3 120.3 . .
C2 C3 C4 119.4(6) . .
C4 C3 H3 120.3 . .
C3 C4 H4A 118.6 . .
C5 C4 C3 122.8(6) . .
C5 C4 H4A 118.6 . .
C4 C5 N2 125.3(6) . .
C4 C5 C6 118.5(6) . .
C6 C5 N2 116.1(6) . .
C1 C6 C7 116.5(6) . .
C5 C6 C1 119.5(6) . .
C5 C6 C7 124.1(6) . .
C6 C7 H7 120.1 . .
C8 C7 C6 119.8(6) . .
C8 C7 H7 120.1 . .
C7 C8 H8A 119.8 . .
C7 C8 C9 120.4(7) . .
C9 C8 H8A 119.8 . .
N1 C9 C8 124.2(7) . .
N1 C9 H9 117.9 . .
C8 C9 H9 117.9 . .
N2 C10 H10 119.5 . .
N2 C10 C11 120.9(7) . .
C11 C10 H10 119.5 . .
C12 C11 C10 120.1(7) . .
C12 C11 C16 118.2(7) . .
C16 C11 C10 121.8(7) . .
C11 C12 H12 119.4 . .
C11 C12 C13 121.2(8) . .
C13 C12 H12 119.4 . .
C12 C13 H13 119.6 . .
C12 C13 C14 120.7(7) . .
C14 C13 H13 119.6 . .
C13 C14 C17 111.7(9) . .
C13 C14 C17' 133.4(7) . .
C15 C14 C13 115.7(6) . .
C15 C14 C17 131.6(9) . .
C15 C14 C17' 110.9(8) . .
C14 C15 H15 118.1 . .
C14 C15 C16 123.8(9) . .
C16 C15 H15 118.1 . .
C11 C16 H16 119.8 . .
C15 C16 C11 120.3(8) . .
C15 C16 H16 119.8 . .
C18 C17 C14 130.6(12) . .
C18 C17 C22 121.5(11) . .
C22 C17 C14 108.0(11) . .
C17 C18 H18 119.8 . .
C17 C18 C19 120.4(13) . .
C19 C18 H18 119.8 . .
C18 C19 H19 119.6 . .
C20 C19 C18 120.8(13) . .
C20 C19 H19 119.6 . .
C19 C20 H20 120.5 . .
C19 C20 C21 119.0(13) . .
C21 C20 H20 120.5 . .
C20 C21 H21 120.3 . .
C22 C21 C20 119.3(14) . .
C22 C21 H21 120.3 . .
C17 C22 H22 120.5 . .
C21 C22 C17 118.9(13) . .
C21 C22 H22 120.5 . .
C18' C17' C14 114.5(6) . .
C18' C17' C22' 120.0 . .
C22' C17' C14 124.6(6) . .
C17' C18' H18' 120.0 . .
C19' C18' C17' 120.0 . .
C19' C18' H18' 120.0 . .
C18' C19' H19' 120.0 . .
C20' C19' C18' 120.0 . .
C20' C19' H19' 120.0 . .
C19' C20' H20' 120.0 . .
C21' C20' C19' 120.0 . .
C21' C20' H20' 120.0 . .
C20' C21' H21' 120.0 . .
C20' C21' C22' 120.0 . .
C22' C21' H21' 120.0 . .
C17' C22' H22' 120.0 . .
C21' C22' C17' 120.0 . .
C21' C22' H22' 120.0 . .
N3 C23 C24 115.9(5) . .
C28 C23 N3 122.5(5) . .
C28 C23 C24 121.5(6) . .
O2 C24 C23 118.8(5) . .
O2 C24 C25 123.7(5) . .
C25 C24 C23 117.5(5) . .
C24 C25 H25 119.8 . .
C26 C25 C24 120.5(6) . .
C26 C25 H25 119.8 . .
C25 C26 H26 118.6 . .
C27 C26 C25 122.8(7) . .
C27 C26 H26 118.6 . .
C26 C27 N4 125.7(7) . .
C26 C27 C28 117.7(6) . .
C28 C27 N4 116.6(6) . .
C23 C28 C27 119.7(6) . .
C23 C28 C29 116.7(6) . .
C27 C28 C29 123.6(6) . .
C28 C29 H29 120.5 . .
C30 C29 C28 119.0(6) . .
C30 C29 H29 120.5 . .
C29 C30 H30 120.0 . .
C29 C30 C31 120.0(6) . .
C31 C30 H30 120.0 . .
N3 C31 C30 124.9(7) . .
N3 C31 H31 117.5 . .
C30 C31 H31 117.5 . .
N4 C32 H32 118.4 . .
N4 C32 C33 123.2(7) . .
C33 C32 H32 118.4 . .
C34 C33 C32 122.9(7) . .
C34 C33 C38 116.2(7) . .
C38 C33 C32 120.9(6) . .
C33 C34 H34 119.5 . .
C33 C34 C35 121.0(7) . .
C35 C34 H34 119.5 . .
C34 C35 H35 118.9 . .
C36 C35 C34 122.2(7) . .
C36 C35 H35 118.9 . .
C35 C36 C37 118.1(7) . .
C35 C36 C39 119.6(7) . .
C37 C36 C39 122.2(7) . .
C36 C37 H37 119.8 . .
C36 C37 C38 120.4(7) . .
C38 C37 H37 119.8 . .
C33 C38 C37 122.0(7) . .
C33 C38 H38 119.0 . .
C37 C38 H38 119.0 . .
C40 C39 C36 120.8(7) . .
C44 C39 C36 122.6(8) . .
C44 C39 C40 116.6(8) . .
C39 C40 H40 119.9 . .
C41 C40 C39 120.3(9) . .
C41 C40 H40 119.9 . .
C40 C41 H41 119.3 . .
C40 C41 C42 121.5(10) . .
C42 C41 H41 119.3 . .
C41 C42 H42 120.3 . .
C43 C42 C41 119.3(9) . .
C43 C42 H42 120.3 . .
C42 C43 H43 120.5 . .
C42 C43 C44 119.0(9) . .
C44 C43 H43 120.5 . .
C39 C44 C43 123.4(9) . .
C39 C44 H44 118.3 . .
C43 C44 H44 118.3 . .
N5 C45 C46 116.9(5) . .
N5 C45 C50 122.9(5) . .
C50 C45 C46 120.1(5) . .
O3 C46 C45 118.1(5) . .
O3 C46 C47 124.3(5) . .
C47 C46 C45 117.6(5) . .
C46 C47 H47 119.3 . .
C46 C47 C48 121.3(6) . .
C48 C47 H47 119.3 . .
C47 C48 H48 118.6 . .
C49 C48 C47 122.8(6) . .
C49 C48 H48 118.6 . .
N6 C49 C50 116.3(6) . .
C48 C49 N6 125.0(6) . .
C48 C49 C50 118.4(6) . .
C45 C50 C49 119.6(6) . .
C51 C50 C45 116.2(6) . .
C51 C50 C49 124.2(5) . .
C50 C51 H51 119.5 . .
C52 C51 C50 121.1(6) . .
C52 C51 H51 119.5 . .
C51 C52 H52 120.3 . .
C51 C52 C53 119.3(6) . .
C53 C52 H52 120.3 . .
N5 C53 C52 122.5(6) . .
N5 C53 H53 118.8 . .
C52 C53 H53 118.8 . .
N6 C54 H54 119.2 . .
N6 C54 C55 121.7(8) . .
C55 C54 H54 119.2 . .
C56 C55 C54 119.9(9) . .
C60 C55 C54 123.2(7) . .
C60 C55 C56 116.8(8) . .
C55 C56 H56 119.5 . .
C55 C56 C57 120.9(9) . .
C57 C56 H56 119.5 . .
C56 C57 H57 119.2 . .
C58 C57 C56 121.7(8) . .
C58 C57 H57 119.2 . .
C57 C58 C61 120.1(7) . .
C59 C58 C57 115.1(8) . .
C59 C58 C61 124.7(8) . .
C58 C59 H59 118.1 . .
C58 C59 C60 123.8(10) . .
C60 C59 H59 118.1 . .
C55 C60 C59 121.5(9) . .
C55 C60 H60 119.2 . .
C59 C60 H60 119.2 . .
C62 C61 C58 121.3(8) . .
C62 C61 C66 117.8(8) . .
C66 C61 C58 120.8(8) . .
C61 C62 H62 118.6 . .
C61 C62 C63 122.9(10) . .
C63 C62 H62 118.6 . .
C62 C63 H63 121.8 . .
C64 C63 C62 116.3(9) . .
C64 C63 H63 121.8 . .
C63 C64 H64 119.1 . .
C65 C64 C63 121.8(10) . .
C65 C64 H64 119.1 . .
C64 C65 H65 120.8 . .
C64 C65 C66 118.4(11) . .
C66 C65 H65 120.8 . .
C61 C66 C65 122.6(11) . .
C61 C66 H66 118.7 . .
C65 C66 H66 118.7 . .
H67A C67 H67B 109.5 . .
H67A C67 H67C 109.5 . .
H67B C67 H67C 109.5 . .
C68 C67 H67A 109.5 . .
C68 C67 H67B 109.5 . .
C68 C67 H67C 109.5 . .
O4 C68 C67 115.6(7) . .
O4 C68 C69 124.8(6) . .
C69 C68 C67 119.6(7) . .
C68 C69 H69 117.3 . .
C70 C69 C68 125.5(6) . .
C70 C69 H69 117.3 . .
O5 C70 C69 124.4(6) . .
O5 C70 C71 116.1(7) . .
C69 C70 C71 119.5(7) . .
C70 C71 H71A 109.5 . .
C70 C71 H71B 109.5 . .
C70 C71 H71C 109.5 . .
H71A C71 H71B 109.5 . .
H71A C71 H71C 109.5 . .
H71B C71 H71C 109.5 . .
H72A C72 H72B 109.5 . .
H72A C72 H72C 109.5 . .
H72B C72 H72C 109.5 . .
C73 C72 H72A 109.5 . .
C73 C72 H72B 109.5 . .
C73 C72 H72C 109.5 . .
O6 C73 C72 114.9(7) . .
O6 C73 C74 123.8(7) . .
C74 C73 C72 121.2(7) . .
C73 C74 H74 117.8 . .
C73 C74 C75 124.5(7) . .
C75 C74 H74 117.8 . .
O7 C75 C74 124.0(7) . .
O7 C75 C76 117.2(7) . .
C74 C75 C76 118.7(7) . .
C75 C76 H76A 109.5 . .
C75 C76 H76B 109.5 . .
C75 C76 H76C 109.5 . .
H76A C76 H76B 109.5 . .
H76A C76 H76C 109.5 . .
H76B C76 H76C 109.5 . .
N7 C77 C78 160(3) . .
C77 C78 H78A 109.5 . .
C77 C78 H78B 109.5 . .
C77 C78 H78C 109.5 . .
H78A C78 H78B 109.5 . .
H78A C78 H78C 109.5 . .
H78B C78 H78C 109.5 . .

loop_
_geom_bond_atom_site_label_1
_geom_bond_atom_site_label_2
_geom_bond_distance
_geom_bond_site_symmetry_2
Gd1 Gd2 3.8765(8) 3_566
Gd1 Gd2 3.5993(8) .
Gd1 O1 2.410(4) .
Gd1 O2 2.411(4) .
Gd1 O3 2.433(4) 3_566
Gd1 O4 2.344(4) .
Gd1 O5 2.314(4) .
Gd1 O8 2.326(3) .
Gd1 N1 2.521(5) .
Gd1 N3 2.558(5) .
Gd2 Gd2 3.8830(8) 3_566
Gd2 O1 2.400(4) .
Gd2 O2 2.450(4) .
Gd2 O3 2.374(3) .
Gd2 O6 2.337(4) .
Gd2 O7 2.323(4) .
Gd2 O8 2.370(3) 3_566
Gd2 O8 2.406(4) .
Gd2 N5 2.549(4) .
O1 C2 1.324(6) .
O2 C24 1.318(7) .
O3 C46 1.340(6) .
O4 C68 1.268(8) .
O5 C70 1.264(8) .
O6 C73 1.236(8) .
O7 C75 1.246(8) .
O8 H8 1.0000 .
N1 C1 1.410(8) .
N1 C9 1.290(8) .
N2 C5 1.418(8) .
N2 C10 1.288(9) .
N3 C23 1.423(8) .
N3 C31 1.287(8) .
N4 H4 0.8800 .
N4 C27 1.429(8) .
N4 C32 1.258(9) .
N5 C45 1.359(7) .
N5 C53 1.320(7) .
N6 C49 1.415(8) .
N6 C54 1.241(9) .
C1 C2 1.415(8) .
C1 C6 1.411(8) .
C2 C3 1.384(8) .
C3 H3 0.9500 .
C3 C4 1.407(8) .
C4 H4A 0.9500 .
C4 C5 1.366(9) .
C5 C6 1.411(9) .
C6 C7 1.414(9) .
C7 H7 0.9500 .
C7 C8 1.334(11) .
C8 H8A 0.9500 .
C8 C9 1.396(10) .
C9 H9 0.9500 .
C10 H10 0.9500 .
C10 C11 1.465(10) .
C11 C12 1.388(10) .
C11 C16 1.388(11) .
C12 H12 0.9500 .
C12 C13 1.402(10) .
C13 H13 0.9500 .
C13 C14 1.427(12) .
C14 C15 1.380(12) .
C14 C17 1.466(9) .
C14 C17' 1.563(7) .
C15 H15 0.9500 .
C15 C16 1.381(10) .
C16 H16 0.9500 .
C17 C18 1.319(17) .
C17 C22 1.415(18) .
C18 H18 0.9500 .
C18 C19 1.379(17) .
C19 H19 0.9500 .
C19 C20 1.36(2) .
C20 H20 0.9500 .
C20 C21 1.43(2) .
C21 H21 0.9500 .
C21 C22 1.354(19) .
C22 H22 0.9500 .
C17' C18' 1.3900 .
C17' C22' 1.3900 .
C18' H18' 0.9500 .
C18' C19' 1.3900 .
C19' H19' 0.9500 .
C19' C20' 1.3900 .
C20' H20' 0.9500 .
C20' C21' 1.3900 .
C21' H21' 0.9500 .
C21' C22' 1.3900 .
C22' H22' 0.9500 .
C23 C24 1.423(8) .
C23 C28 1.392(9) .
C24 C25 1.391(9) .
C25 H25 0.9500 .
C25 C26 1.390(9) .
C26 H26 0.9500 .
C26 C27 1.376(10) .
C27 C28 1.426(10) .
C28 C29 1.430(9) .
C29 H29 0.9500 .
C29 C30 1.357(10) .
C30 H30 0.9500 .
C30 C31 1.384(9) .
C31 H31 0.9500 .
C32 H32 0.9500 .
C32 C33 1.422(9) .
C33 C34 1.370(10) .
C33 C38 1.394(10) .
C34 H34 0.9500 .
C34 C35 1.398(10) .
C35 H35 0.9500 .
C35 C36 1.352(10) .
C36 C37 1.364(10) .
C36 C39 1.492(10) .
C37 H37 0.9500 .
C37 C38 1.397(10) .
C38 H38 0.9500 .
C39 C40 1.393(12) .
C39 C44 1.329(11) .
C40 H40 0.9500 .
C40 C41 1.366(12) .
C41 H41 0.9500 .
C41 C42 1.375(14) .
C42 H42 0.9500 .
C42 C43 1.316(13) .
C43 H43 0.9500 .
C43 C44 1.416(12) .
C44 H44 0.9500 .
C45 C46 1.450(8) .
C45 C50 1.407(8) .
C46 C47 1.361(8) .
C47 H47 0.9500 .
C47 C48 1.398(9) .
C48 H48 0.9500 .
C48 C49 1.355(9) .
C49 C50 1.424(9) .
C50 C51 1.392(9) .
C51 H51 0.9500 .
C51 C52 1.337(9) .
C52 H52 0.9500 .
C52 C53 1.398(8) .
C53 H53 0.9500 .
C54 H54 0.9500 .
C54 C55 1.485(11) .
C55 C56 1.354(11) .
C55 C60 1.325(13) .
C56 H56 0.9500 .
C56 C57 1.414(11) .
C57 H57 0.9500 .
C57 C58 1.345(12) .
C58 C59 1.340(11) .
C58 C61 1.504(11) .
C59 H59 0.9500 .
C59 C60 1.378(12) .
C60 H60 0.9500 .
C61 C62 1.344(11) .
C61 C66 1.351(13) .
C62 H62 0.9500 .
C62 C63 1.397(11) .
C63 H63 0.9500 .
C63 C64 1.393(14) .
C64 H64 0.9500 .
C64 C65 1.341(15) .
C65 H65 0.9500 .
C65 C66 1.379(14) .
C66 H66 0.9500 .
C67 H67A 0.9800 .
C67 H67B 0.9800 .
C67 H67C 0.9800 .
C67 C68 1.510(10) .
C68 C69 1.390(10) .
C69 H69 0.9500 .
C69 C70 1.378(10) .
C70 C71 1.500(11) .
C71 H71A 0.9800 .
C71 H71B 0.9800 .
C71 H71C 0.9800 .
C72 H72A 0.9800 .
C72 H72B 0.9800 .
C72 H72C 0.9800 .
C72 C73 1.516(11) .
C73 C74 1.399(11) .
C74 H74 0.9500 .
C74 C75 1.402(12) .
C75 C76 1.503(10) .
C76 H76A 0.9800 .
C76 H76B 0.9800 .
C76 H76C 0.9800 .
N7 C77 1.130(9) .
C77 C78 1.545(10) .
C78 H78A 0.9800 .
C78 H78B 0.9800 .
C78 H78C 0.9800 .

loop_
_geom_torsion_atom_site_label_1
_geom_torsion_atom_site_label_2
_geom_torsion_atom_site_label_3
_geom_torsion_atom_site_label_4
_geom_torsion
_geom_torsion_site_symmetry_1
Gd1 O1 C2 C1 -22.3(7) .
Gd1 O1 C2 C3 159.5(5) .
Gd1 O2 C24 C23 -2.2(8) .
Gd1 O2 C24 C25 178.7(6) .
Gd1 O3 C46 C45 120.5(5) 3_566
Gd1 O3 C46 C47 -57.0(8) 3_566
Gd1 O4 C68 C67 177.4(6) .
Gd1 O4 C68 C69 -5.6(11) .
Gd1 O5 C70 C69 -16.3(11) .
Gd1 O5 C70 C71 163.8(6) .
Gd1 N1 C1 C2 18.3(7) .
Gd1 N1 C1 C6 -162.5(5) .
Gd1 N1 C9 C8 164.4(7) .
Gd1 N3 C23 C24 0.2(7) .
Gd1 N3 C23 C28 -177.5(5) .
Gd1 N3 C31 C30 -176.6(5) .
Gd2 O1 C2 C1 168.8(4) .
Gd2 O1 C2 C3 -9.4(10) .
Gd2 O2 C24 C23 -166.3(4) .
Gd2 O2 C24 C25 14.5(11) .
Gd2 O3 C46 C45 -23.9(7) .
Gd2 O3 C46 C47 158.5(6) .
Gd2 O6 C73 C72 167.0(7) .
Gd2 O6 C73 C74 -8.9(15) .
Gd2 O7 C75 C74 9.6(14) .
Gd2 O7 C75 C76 -168.0(6) .
Gd2 N5 C45 C46 14.0(6) .
Gd2 N5 C45 C50 -169.3(5) .
Gd2 N5 C53 C52 169.7(4) .
O1 C2 C3 C4 -178.2(6) .
O2 C24 C25 C26 -176.0(7) .
O3 C46 C47 C48 173.1(7) .
O4 C68 C69 C70 1.0(13) .
O6 C73 C74 C75 -4.2(19) .
N1 C1 C2 O1 1.3(8) .
N1 C1 C2 C3 179.6(6) .
N1 C1 C6 C5 175.7(6) .
N1 C1 C6 C7 -4.8(10) .
N2 C5 C6 C1 -178.1(6) .
N2 C5 C6 C7 2.5(11) .
N2 C10 C11 C12 178.2(8) .
N2 C10 C11 C16 -2.9(14) .
N3 C23 C24 O2 1.2(9) .
N3 C23 C24 C25 -179.6(6) .
N3 C23 C28 C27 174.4(7) .
N3 C23 C28 C29 -6.3(10) .
N4 C27 C28 C23 -176.0(7) .
N4 C27 C28 C29 4.7(12) .
N4 C32 C33 C34 10.2(13) .
N4 C32 C33 C38 -170.6(8) .
N5 C45 C46 O3 5.1(8) .
N5 C45 C46 C47 -177.2(6) .
N5 C45 C50 C49 179.1(6) .
N5 C45 C50 C51 -1.2(9) .
N6 C49 C50 C45 174.9(6) .
N6 C49 C50 C51 -4.8(11) .
N6 C54 C55 C56 -178.1(8) .
N6 C54 C55 C60 -0.9(14) .
C1 N1 C9 C8 0.7(12) .
C1 C2 C3 C4 3.6(9) .
C1 C6 C7 C8 1.8(12) .
C2 C1 C6 C5 -5.1(10) .
C2 C1 C6 C7 174.4(7) .
C2 C3 C4 C5 -2.9(10) .
C3 C4 C5 N2 -177.6(6) .
C3 C4 C5 C6 -1.8(11) .
C4 C5 C6 C1 5.8(11) .
C4 C5 C6 C7 -173.6(7) .
C5 N2 C10 C11 172.5(7) .
C5 C6 C7 C8 -178.7(8) .
C6 C1 C2 O1 -177.9(6) .
C6 C1 C2 C3 0.4(9) .
C6 C7 C8 C9 2.2(14) .
C7 C8 C9 N1 -3.7(15) .
C9 N1 C1 C2 -175.6(6) .
C9 N1 C1 C6 3.6(10) .
C10 N2 C5 C4 -33.1(12) .
C10 N2 C5 C6 151.1(8) .
C10 C11 C12 C13 178.2(8) .
C10 C11 C16 C15 -178.5(10) .
C11 C12 C13 C14 -0.6(13) .
C12 C11 C16 C15 0.4(15) .
C12 C13 C14 C15 2.2(13) .
C12 C13 C14 C17 171.7(9) .
C12 C13 C14 C17' -173.6(9) .
C13 C14 C15 C16 -2.6(16) .
C13 C14 C17 C18 -29.6(19) .
C13 C14 C17 C22 151.2(11) .
C13 C14 C17' C18' 21.0(14) .
C13 C14 C17' C22' -148.2(9) .
C14 C15 C16 C11 1.3(18) .
C14 C17 C18 C19 -177.5(13) .
C14 C17 C22 C21 176.0(12) .
C14 C17' C18' C19' -169.7(9) .
C14 C17' C22' C21' 168.6(10) .
C15 C14 C17 C18 137.7(16) .
C15 C14 C17 C22 -41.5(18) .
C15 C14 C17' C18' -155.0(8) .
C15 C14 C17' C22' 35.8(12) .
C16 C11 C12 C13 -0.7(13) .
C17 C14 C15 C16 -169.5(12) .
C17 C18 C19 C20 2(2) .
C18 C17 C22 C21 -3(2) .
C18 C19 C20 C21 -3(2) .
C19 C20 C21 C22 1(2) .
C20 C21 C22 C17 2(2) .
C22 C17 C18 C19 2(2) .
C17' C14 C15 C16 174.2(10) .
C17' C18' C19' C20' 0.0 .
C18' C17' C22' C21' 0.0 .
C18' C19' C20' C21' 0.0 .
C19' C20' C21' C22' 0.0 .
C20' C21' C22' C17' 0.0 .
C22' C17' C18' C19' 0.0 .
C23 N3 C31 C30 -1.6(10) .
C23 C24 C25 C26 4.9(12) .
C23 C28 C29 C30 0.4(11) .
C24 C23 C28 C27 -3.2(11) .
C24 C23 C28 C29 176.2(7) .
C24 C25 C26 C27 -2.9(14) .
C25 C26 C27 N4 179.0(9) .
C25 C26 C27 C28 -2.2(14) .
C26 C27 C28 C23 5.1(12) .
C26 C27 C28 C29 -174.1(8) .
C27 N4 C32 C33 -177.6(7) .
C27 C28 C29 C30 179.7(8) .
C28 C23 C24 O2 178.9(6) .
C28 C23 C24 C25 -1.9(10) .
C28 C29 C30 C31 4.6(12) .
C29 C30 C31 N3 -4.1(12) .
C31 N3 C23 C24 -175.4(6) .
C31 N3 C23 C28 6.9(9) .
C32 N4 C27 C26 -11.6(14) .
C32 N4 C27 C28 169.6(8) .
C32 C33 C34 C35 -179.8(8) .
C32 C33 C38 C37 179.4(7) .
C33 C34 C35 C36 -0.1(15) .
C34 C33 C38 C37 -1.4(12) .
C34 C35 C36 C37 -0.3(13) .
C34 C35 C36 C39 -178.8(8) .
C35 C36 C37 C38 -0.2(12) .
C35 C36 C39 C40 137.4(9) .
C35 C36 C39 C44 -40.2(12) .
C36 C37 C38 C33 1.0(13) .
C36 C39 C40 C41 -177.1(9) .
C36 C39 C44 C43 177.1(8) .
C37 C36 C39 C40 -41.1(11) .
C37 C36 C39 C44 141.2(9) .
C38 C33 C34 C35 0.9(13) .
C39 C36 C37 C38 178.4(7) .
C39 C40 C41 C42 -0.4(17) .
C40 C39 C44 C43 -0.7(14) .
C40 C41 C42 C43 0.0(18) .
C41 C42 C43 C44 0.1(17) .
C42 C43 C44 C39 0.2(17) .
C44 C39 C40 C41 0.7(14) .
C45 N5 C53 C52 1.2(9) .
C45 C46 C47 C48 -4.5(11) .
C45 C50 C51 C52 -0.3(10) .
C46 C45 C50 C49 -4.3(9) .
C46 C45 C50 C51 175.4(6) .
C46 C47 C48 C49 1.2(13) .
C47 C48 C49 N6 -172.7(8) .
C47 C48 C49 C50 0.6(12) .
C48 C49 C50 C45 1.0(11) .
C48 C49 C50 C51 -178.7(7) .
C49 N6 C54 C55 171.0(7) .
C49 C50 C51 C52 179.3(7) .
C50 C45 C46 O3 -171.7(5) .
C50 C45 C46 C47 6.0(9) .
C50 C51 C52 C53 2.2(10) .
C51 C52 C53 N5 -2.8(10) .
C53 N5 C45 C46 -175.9(5) .
C53 N5 C45 C50 0.8(8) .
C54 N6 C49 C48 -30.1(12) .
C54 N6 C49 C50 156.5(8) .
C54 C55 C56 C57 174.8(8) .
C54 C55 C60 C59 -175.0(9) .
C55 C56 C57 C58 -0.6(14) .
C56 C55 C60 C59 2.2(16) .
C56 C57 C58 C59 4.0(14) .
C56 C57 C58 C61 -179.0(8) .
C57 C58 C59 C60 -4.4(16) .
C57 C58 C61 C62 -39.8(12) .
C57 C58 C61 C66 144.0(10) .
C58 C59 C60 C55 1.4(18) .
C58 C61 C62 C63 -177.4(8) .
C58 C61 C66 C65 179.8(10) .
C59 C58 C61 C62 136.9(10) .
C59 C58 C61 C66 -39.3(14) .
C60 C55 C56 C57 -2.5(14) .
C61 C58 C59 C60 178.7(10) .
C61 C62 C63 C64 -0.9(13) .
C62 C61 C66 C65 3.5(16) .
C62 C63 C64 C65 0.6(15) .
C63 C64 C65 C66 1.6(19) .
C64 C65 C66 C61 -4(2) .
C66 C61 C62 C63 -1.1(13) .
C67 C68 C69 C70 177.9(8) .
C68 C69 C70 O5 9.7(12) .
C68 C69 C70 C71 -170.4(8) .
C72 C73 C74 C75 -179.9(11) .
C73 C74 C75 O7 3.9(19) .
C73 C74 C75 C76 -178.6(11) .
